data_4115531
loop_
_publ_author_name
'Ram Thaimattam'
'Feng Xue'
'Jagarlapudi A. R. P. Sarma'
'Thomas C. W. Mak'
'Gautam R. Desiraju'

_publ_section_title
;
 Inclusion Compounds of Tetrakis(4-nitrophenyl)methane: C-H...O Networks,
 Pseudopolymorphism, and Structural Transformations
;
_journal_name_full 'Journal of the American Chemical Society'
_journal_page_first 4432
_journal_page_last 4445
_journal_paper_doi 10.1021/ja0031826
_journal_volume 123
_journal_year 2001
_chemical_formula_sum 'C25.33333 H16.33333 Br N4 O8'
_chemical_formula_weight 584.67
_chemical_name_systematic
; 
 ? 
;
_space_group_IT_number 148
_symmetry_cell_setting trigonal
_symmetry_space_group_name_Hall '-P 3*'
_symmetry_space_group_name_H-M 'R -3 :R'
_atom_sites_solution_hydrogens geom
_atom_sites_solution_primary direct
_atom_sites_solution_secondary difmap
_audit_creation_method SHELXL-97
_cell_angle_alpha 93.02(1)
_cell_angle_beta 93.02(1)
_cell_angle_gamma 93.02(1)
_cell_formula_units_Z 6
_cell_length_a 15.437(2)
_cell_length_b 15.437(2)
_cell_length_c 15.437(2)
_cell_measurement_reflns_used 'Take 4 still photos'
_cell_measurement_temperature 293(2)
_cell_measurement_theta_max 26
_cell_measurement_theta_min 2
_cell_volume 3662.8(8)
_computing_cell_refinement 'MSC bioteX 1.0 (MSC, 1995)'
_computing_data_collection 'MSC bioteX 1.0 (MSC, 1995)'
_computing_data_reduction 'MSC bioteX 1.0 (MSC, 1995)'
_computing_molecular_graphics 'Siemens SHELXTL-PC (Siemens, 1990)'
_computing_structure_refinement 'SHELXL-97 (Sheldrick, 1997)'
_computing_structure_solution 'SHELXS-97 (Sheldrick, 1990)'
_diffrn_ambient_temperature 293(2)
_diffrn_measured_fraction_theta_full 0.887
_diffrn_measured_fraction_theta_max 0.887
_diffrn_measurement_device_type 'Rigaku RAXIS IIc'
_diffrn_measurement_method
;
Take 36 oscillation photos in the range of 0 - 180\%,
\D\f = 5\%, background -40.  Crystal to detector distance 
78.057 mm.
;
_diffrn_radiation_monochromator graphite
_diffrn_radiation_source
;
Rigaku RU-200 rotating-anode generator powered at 50kV and 90mA
;
_diffrn_radiation_type MoK\a
_diffrn_radiation_wavelength 0.71073
_diffrn_reflns_av_R_equivalents 0.0455
_diffrn_reflns_av_sigmaI/netI 0.0606
_diffrn_reflns_limit_h_max 18
_diffrn_reflns_limit_h_min 0
_diffrn_reflns_limit_k_max 18
_diffrn_reflns_limit_k_min -18
_diffrn_reflns_limit_l_max 18
_diffrn_reflns_limit_l_min -18
_diffrn_reflns_number 9570
_diffrn_reflns_theta_full 25.56
_diffrn_reflns_theta_max 25.56
_diffrn_reflns_theta_min 1.32
_exptl_absorpt_coefficient_mu 1.743
_exptl_absorpt_correction_T_max 1.057
_exptl_absorpt_correction_T_min 0.969
_exptl_absorpt_correction_type ABSCOR
_exptl_crystal_colour Yellow
_exptl_crystal_density_diffrn 1.590
_exptl_crystal_description block
_exptl_crystal_F_000 1772
_exptl_crystal_size_max 0.30
_exptl_crystal_size_mid 0.25
_exptl_crystal_size_min 0.20
_refine_diff_density_max 0.220
_refine_diff_density_min -0.360
_refine_diff_density_rms 0.043
_refine_ls_extinction_method none
_refine_ls_goodness_of_fit_ref 1.228
_refine_ls_hydrogen_treatment mixed
_refine_ls_matrix_type full
_refine_ls_number_parameters 346
_refine_ls_number_reflns 4063
_refine_ls_number_restraints 0
_refine_ls_restrained_S_all 1.228
_refine_ls_R_factor_all 0.1067
_refine_ls_R_factor_gt 0.0704
_refine_ls_shift/su_max 0.000
_refine_ls_shift/su_mean 0.000
_refine_ls_structure_factor_coef Fsqd
_refine_ls_weighting_details 'w=1/[\s^2^(Fo^2^)+(0.0506P)^2^+0.8222P] where P=(Fo^2^+2Fc^2^)/3'
_refine_ls_weighting_scheme calc
_refine_ls_wR_factor_gt 0.1301
_refine_ls_wR_factor_ref 0.1434
_reflns_number_gt 3261
_reflns_number_total 4063
_reflns_threshold_expression >2sigma(I)
_cod_data_source_file ja0031826_10.cif
_cod_data_source_block 10
_cod_depositor_comments
;
The following automatic conversions were performed:

'_refine_ls_weighting_scheme' value 'calc
w=1/[\s^2^(Fo^2^)+(0.0506P)^2^+0.8222P] where P=(Fo^2^+2Fc^2^)/3' was
changed to 'calc'. New tag '_refine_ls_weighting_details' was
created. The value of the new tag was set to
'w=1/[\s^2^(Fo^2^)+(0.0506P)^2^+0.8222P] where P=(Fo^2^+2Fc^2^)/3'.

Automatic conversion script
Id: cif_fix_values 3143 2015-03-26 13:38:13Z robertas 

2020-12-03
Z value and formula fixed to values more according to usual
chemical conventions.                 miguel
;
_cod_original_formula_sum 'C76 H49 Br3 N12 O24'
_cod_original_formula_weight 1754.00
_cod_original_formula_units_Z 2
_cod_original_cell_volume 3662.8(4)
_cod_original_sg_symbol_H-M 'R -3'
_cod_database_code 4115531

loop_
_symmetry_equiv_pos_as_xyz
'x, y, z'
'z, x, y'
'y, z, x'
'-x, -y, -z'
'-z, -x, -y'
'-y, -z, -x'

loop_
_atom_site_label
_atom_site_type_symbol
_atom_site_fract_x
_atom_site_fract_y
_atom_site_fract_z
_atom_site_U_iso_or_equiv
_atom_site_adp_type
_atom_site_occupancy
_atom_site_calc_flag
_atom_site_refinement_flags
Br1 Br 0.31173(4) 0.17266(4) 0.16949(3) 0.0877(2) Uani 1 d .
C26 C 0.2410(3) 0.2410(3) 0.2410(3) 0.0632(18) Uani 1 d S
H26 H 0.2798 0.2798 0.2798 0.095 Uiso 1 calc SR
C1 C 0.3258(2) 0.8304(2) 0.2638(2) 0.0468(9) Uani 1 d .
C2 C 0.3760(2) 0.8504(2) 0.1823(2) 0.0471(9) Uani 1 d .
C3 C 0.4607(3) 0.8844(3) 0.1872(3) 0.0636(11) Uani 1 d .
H3 H 0.4886 0.8990 0.2413 0.076 Uiso 1 calc R
C4 C 0.5044(3) 0.8970(3) 0.1129(3) 0.0691(12) Uani 1 d .
H4 H 0.5608 0.9218 0.1165 0.083 Uiso 1 calc R
C5 C 0.4643(3) 0.8728(3) 0.0346(3) 0.0607(11) Uani 1 d .
C6 C 0.3812(3) 0.8354(3) 0.0260(3) 0.0606(10) Uani 1 d .
H6 H 0.3552 0.8180 -0.0283 0.073 Uiso 1 calc R
C7 C 0.3381(3) 0.8248(2) 0.1003(3) 0.0570(10) Uani 1 d .
H7 H 0.2818 0.7998 0.0959 0.068 Uiso 1 calc R
C8 C 0.3440(2) 0.7342(2) 0.2759(2) 0.0479(9) Uani 1 d .
C9 C 0.4200(2) 0.7137(2) 0.3208(2) 0.0512(9) Uani 1 d .
H9 H 0.4566 0.7579 0.3480 0.061 Uiso 1 calc R
C10 C 0.4416(2) 0.6286(2) 0.3255(2) 0.0500(9) Uani 1 d .
H10 H 0.4918 0.6152 0.3569 0.060 Uiso 1 calc R
C11 C 0.3890(2) 0.5639(2) 0.2837(2) 0.0489(9) Uani 1 d .
C12 C 0.3138(2) 0.5811(2) 0.2372(3) 0.0553(10) Uani 1 d .
H12 H 0.2786 0.5364 0.2091 0.066 Uiso 1 calc R
C13 C 0.2920(3) 0.6663(2) 0.2335(3) 0.0548(10) Uani 1 d .
H13 H 0.2416 0.6789 0.2022 0.066 Uiso 1 calc R
C14 C 0.3524(2) 0.8901(2) 0.3451(2) 0.0494(9) Uani 1 d .
C15 C 0.3419(3) 0.8601(3) 0.4268(2) 0.0566(10) Uani 1 d .
H15 H 0.3246 0.8021 0.4318 0.068 Uiso 1 calc R
C16 C 0.3562(3) 0.9135(3) 0.5013(3) 0.0630(11) Uani 1 d .
H16 H 0.3496 0.8919 0.5558 0.076 Uiso 1 calc R
C17 C 0.3804(3) 0.9997(3) 0.4926(3) 0.0651(12) Uani 1 d .
C18 C 0.3893(3) 1.0326(3) 0.4133(3) 0.0744(13) Uani 1 d .
H18 H 0.4049 1.0911 0.4087 0.089 Uiso 1 calc R
C19 C 0.3747(3) 0.9780(3) 0.3398(3) 0.0690(12) Uani 1 d .
H19 H 0.3799 1.0004 0.2855 0.083 Uiso 1 calc R
C20 C 0.2286(2) 0.8481(2) 0.2490(2) 0.0490(9) Uani 1 d .
C21 C 0.2059(2) 0.9205(2) 0.2035(3) 0.0555(10) Uani 1 d .
H21 H 0.2486 0.9530 0.1773 0.067 Uiso 1 calc R
C22 C 0.1219(3) 0.9442(3) 0.1970(3) 0.0612(11) Uani 1 d .
H22 H 0.1072 0.9924 0.1668 0.073 Uiso 1 calc R
C23 C 0.0595(2) 0.8957(3) 0.2359(2) 0.0551(10) Uani 1 d .
C24 C 0.0789(3) 0.8239(3) 0.2806(2) 0.0554(10) Uani 1 d .
H24 H 0.0353 0.7909 0.3051 0.066 Uiso 1 calc R
C25 C 0.1644(2) 0.8015(2) 0.2885(2) 0.0527(9) Uani 1 d .
H25 H 0.1788 0.7547 0.3208 0.063 Uiso 1 calc R
N1 N 0.5108(3) 0.8871(3) -0.0455(3) 0.0814(12) Uani 1 d .
O1 O 0.5816(2) 0.9264(3) -0.0374(2) 0.0981(11) Uani 1 d .
O2 O 0.4759(3) 0.8620(4) -0.1152(3) 0.1295(17) Uani 1 d .
N2 N 0.4152(2) 0.4736(2) 0.2869(2) 0.0586(9) Uani 1 d .
O3 O 0.4814(2) 0.4600(2) 0.3289(2) 0.0841(10) Uani 1 d .
O4 O 0.3686(2) 0.41720(19) 0.2472(2) 0.0765(9) Uani 1 d .
N3 N 0.3970(3) 1.0575(3) 0.5713(3) 0.0876(12) Uani 1 d .
O5 O 0.3863(3) 1.0266(3) 0.6413(3) 0.1151(14) Uani 1 d .
O6 O 0.4230(3) 1.1322(3) 0.5634(3) 0.1310(16) Uani 1 d .
N4 N -0.0305(2) 0.9225(3) 0.2298(3) 0.0685(10) Uani 1 d .
O7 O -0.0852(2) 0.8764(2) 0.2622(2) 0.0867(10) Uani 1 d .
O8 O -0.0457(2) 0.9889(2) 0.1941(3) 0.0948(11) Uani 1 d .

loop_
_atom_site_aniso_label
_atom_site_aniso_U_11
_atom_site_aniso_U_22
_atom_site_aniso_U_33
_atom_site_aniso_U_23
_atom_site_aniso_U_13
_atom_site_aniso_U_12
Br1 0.0921(4) 0.0955(4) 0.0779(4) -0.0009(3) 0.0161(3) 0.0216(3)
C26 0.0630(19) 0.0630(19) 0.0630(19) 0.002(2) 0.002(2) 0.002(2)
C1 0.046(2) 0.046(2) 0.048(2) 0.0038(16) -0.0039(16) 0.0014(16)
C2 0.046(2) 0.047(2) 0.048(2) 0.0031(16) -0.0054(17) 0.0058(16)
C3 0.051(2) 0.083(3) 0.055(2) 0.009(2) -0.0076(19) -0.005(2)
C4 0.049(2) 0.091(3) 0.068(3) 0.012(2) -0.001(2) -0.002(2)
C5 0.056(2) 0.070(3) 0.058(2) 0.009(2) 0.006(2) 0.010(2)
C6 0.062(3) 0.069(3) 0.050(2) -0.0004(19) -0.002(2) 0.005(2)
C7 0.049(2) 0.059(2) 0.062(3) 0.0011(19) 0.0008(19) -0.0047(18)
C8 0.049(2) 0.049(2) 0.045(2) 0.0024(16) 0.0027(16) 0.0030(17)
C9 0.049(2) 0.055(2) 0.048(2) -0.0036(18) -0.0021(17) -0.0015(18)
C10 0.048(2) 0.055(2) 0.048(2) 0.0026(17) 0.0008(17) 0.0100(18)
C11 0.053(2) 0.046(2) 0.048(2) 0.0030(17) 0.0081(17) 0.0006(17)
C12 0.052(2) 0.046(2) 0.065(2) -0.0030(18) -0.0018(19) -0.0030(18)
C13 0.053(2) 0.052(2) 0.058(2) 0.0003(18) -0.0081(18) 0.0026(18)
C14 0.052(2) 0.046(2) 0.049(2) -0.0011(17) -0.0060(17) 0.0042(17)
C15 0.065(2) 0.049(2) 0.055(2) -0.0004(19) -0.001(2) 0.0037(19)
C16 0.064(3) 0.069(3) 0.055(2) -0.005(2) 0.002(2) 0.007(2)
C17 0.058(2) 0.070(3) 0.063(3) -0.026(2) -0.009(2) 0.007(2)
C18 0.093(3) 0.054(3) 0.071(3) -0.009(2) -0.014(3) -0.003(2)
C19 0.085(3) 0.055(3) 0.065(3) 0.004(2) -0.009(2) 0.000(2)
C20 0.051(2) 0.046(2) 0.049(2) -0.0039(17) -0.0019(17) 0.0026(17)
C21 0.051(2) 0.052(2) 0.065(2) 0.0071(19) 0.0034(19) 0.0023(18)
C22 0.062(3) 0.052(2) 0.069(3) -0.001(2) -0.008(2) 0.011(2)
C23 0.047(2) 0.061(2) 0.056(2) -0.013(2) -0.0031(18) 0.0104(19)
C24 0.055(2) 0.059(2) 0.050(2) -0.0060(19) 0.0009(18) -0.0029(19)
C25 0.053(2) 0.052(2) 0.052(2) 0.0039(18) -0.0009(18) 0.0034(18)
N1 0.071(3) 0.103(3) 0.073(3) 0.008(2) 0.021(2) 0.012(2)
O1 0.081(2) 0.122(3) 0.095(3) 0.020(2) 0.029(2) 0.002(2)
O2 0.105(3) 0.221(5) 0.059(2) -0.013(3) 0.018(2) -0.015(3)
N2 0.064(2) 0.0477(19) 0.064(2) 0.0049(17) 0.0092(18) 0.0027(17)
O3 0.074(2) 0.0619(19) 0.116(3) 0.0134(18) -0.011(2) 0.0137(16)
O4 0.085(2) 0.0531(17) 0.090(2) -0.0045(16) 0.0035(18) -0.0009(16)
N3 0.079(3) 0.096(3) 0.082(3) -0.030(3) -0.007(2) 0.003(2)
O5 0.112(3) 0.151(4) 0.075(2) -0.044(3) 0.007(2) -0.013(3)
O6 0.180(5) 0.087(3) 0.115(3) -0.038(3) -0.031(3) -0.017(3)
N4 0.056(2) 0.063(2) 0.084(3) -0.017(2) -0.0008(19) 0.0061(19)
O7 0.0567(18) 0.078(2) 0.125(3) -0.011(2) 0.0120(18) 0.0012(17)
O8 0.067(2) 0.076(2) 0.143(3) 0.013(2) -0.010(2) 0.0230(17)

loop_
_atom_type_symbol
_atom_type_description
_atom_type_scat_dispersion_real
_atom_type_scat_dispersion_imag
_atom_type_scat_source
C C 0.0033 0.0016 'International Tables Vol C Tables 4.2.6.8 and 6.1.1.4'
H H 0.0000 0.0000 'International Tables Vol C Tables 4.2.6.8 and 6.1.1.4'
N N 0.0061 0.0033 'International Tables Vol C Tables 4.2.6.8 and 6.1.1.4'
O O 0.0106 0.0060 'International Tables Vol C Tables 4.2.6.8 and 6.1.1.4'
Br Br -0.2901 2.4595 'International Tables Vol C Tables 4.2.6.8 and 6.1.1.4'

loop_
_geom_angle_atom_site_label_1
_geom_angle_atom_site_label_2
_geom_angle_atom_site_label_3
_geom_angle
_geom_angle_site_symmetry_1
_geom_angle_site_symmetry_3
Br1 C26 Br1 111.1(2) 3 .
Br1 C26 Br1 111.1(2) 3 2
Br1 C26 Br1 111.1(2) . 2
C14 C1 C8 113.0(3) . .
C14 C1 C20 101.8(3) . .
C8 C1 C20 114.6(3) . .
C14 C1 C2 114.8(3) . .
C8 C1 C2 102.3(3) . .
C20 C1 C2 110.7(3) . .
C3 C2 C7 117.8(3) . .
C3 C2 C1 122.8(3) . .
C7 C2 C1 119.1(3) . .
C2 C3 C4 120.8(4) . .
C5 C4 C3 119.2(4) . .
C4 C5 C6 122.5(4) . .
C4 C5 N1 119.4(4) . .
C6 C5 N1 118.1(4) . .
C7 C6 C5 117.6(4) . .
C6 C7 C2 122.1(4) . .
C9 C8 C13 118.1(3) . .
C9 C8 C1 119.6(3) . .
C13 C8 C1 121.8(3) . .
C10 C9 C8 120.6(3) . .
C11 C10 C9 119.7(3) . .
C10 C11 C12 121.8(3) . .
C10 C11 N2 118.7(3) . .
C12 C11 N2 119.5(3) . .
C13 C12 C11 118.3(4) . .
C12 C13 C8 121.5(4) . .
C15 C14 C19 117.3(4) . .
C15 C14 C1 119.9(3) . .
C19 C14 C1 122.0(3) . .
C14 C15 C16 122.2(4) . .
C17 C16 C15 118.2(4) . .
C18 C17 C16 121.6(4) . .
C18 C17 N3 119.4(4) . .
C16 C17 N3 119.0(4) . .
C17 C18 C19 119.1(4) . .
C18 C19 C14 121.5(4) . .
C25 C20 C21 118.6(4) . .
C25 C20 C1 121.9(3) . .
C21 C20 C1 119.0(3) . .
C22 C21 C20 121.0(4) . .
C21 C22 C23 118.8(4) . .
C22 C23 C24 122.1(4) . .
C22 C23 N4 118.4(4) . .
C24 C23 N4 119.5(4) . .
C23 C24 C25 118.7(4) . .
C20 C25 C24 120.7(4) . .
O2 N1 O1 123.4(4) . .
O2 N1 C5 119.1(4) . .
O1 N1 C5 117.5(4) . .
O4 N2 O3 124.1(3) . .
O4 N2 C11 117.6(3) . .
O3 N2 C11 118.3(4) . .
O6 N3 O5 123.6(5) . .
O6 N3 C17 118.6(5) . .
O5 N3 C17 117.8(5) . .
O8 N4 O7 124.3(4) . .
O8 N4 C23 118.7(4) . .
O7 N4 C23 117.1(4) . .

loop_
_geom_bond_atom_site_label_1
_geom_bond_atom_site_label_2
_geom_bond_distance
_geom_bond_site_symmetry_2
Br1 C26 1.910(2) .
C26 Br1 1.910(2) 3
C26 Br1 1.910(2) 2
C1 C14 1.543(5) .
C1 C8 1.545(5) .
C1 C20 1.546(5) .
C1 C2 1.548(5) .
C2 C3 1.380(5) .
C2 C7 1.395(5) .
C3 C4 1.379(6) .
C4 C5 1.353(6) .
C5 C6 1.376(6) .
C5 N1 1.482(6) .
C6 C7 1.367(5) .
C8 C9 1.391(5) .
C8 C13 1.398(5) .
C9 C10 1.377(5) .
C10 C11 1.365(5) .
C11 C12 1.379(5) .
C11 N2 1.474(5) .
C12 C13 1.377(5) .
C14 C15 1.379(5) .
C14 C19 1.390(5) .
C15 C16 1.380(5) .
C16 C17 1.379(6) .
C17 C18 1.360(6) .
C17 N3 1.472(6) .
C18 C19 1.378(6) .
C20 C25 1.381(5) .
C20 C21 1.402(5) .
C21 C22 1.366(5) .
C22 C23 1.371(6) .
C23 C24 1.375(5) .
C23 N4 1.470(5) .
C24 C25 1.383(5) .
N1 O2 1.213(5) .
N1 O1 1.219(5) .
N2 O4 1.217(4) .
N2 O3 1.215(4) .
N3 O6 1.215(6) .
N3 O5 1.218(6) .
N4 O8 1.216(5) .
N4 O7 1.221(5) .
